data_2228776
loop_
_publ_author_name
'Akkurt, Mehmet'
'Mariam, Irfana'
'Naseer, Ifrah'
'Khan, Islam Ullah'
'Sharif, Shahzad'

_publ_section_title
;
 <i>N</i>-(4-Methoxyphenyl)-4-methylbenzenesulfonamide
;
_journal_coeditor_code IS2644
_journal_issue 1
_journal_name_full 'Acta Crystallographica Section E'
_journal_page_first o186
_journal_paper_doi 10.1107/S1600536810052633
_journal_volume 67
_journal_year 2011
_chemical_formula_iupac 'C14 H15 N O3 S'
_chemical_formula_moiety 'C14 H15 N O3 S'
_chemical_formula_sum 'C14 H15 N O3 S'
_chemical_formula_weight 277.34
_chemical_name_systematic
;
<i>N</i>-(4-Methoxyphenyl)-4-methylbenzenesulfonamide
;
_space_group_IT_number 4
_symmetry_cell_setting monoclinic
_symmetry_space_group_name_Hall 'P 2yb'
_symmetry_space_group_name_H-M 'P 1 21 1'
_atom_sites_solution_hydrogens geom
_atom_sites_solution_primary direct
_atom_sites_solution_secondary difmap
_cell_angle_alpha 90
_cell_angle_beta 103.518(2)
_cell_angle_gamma 90
_cell_formula_units_Z 2
_cell_length_a 9.1777(4)
_cell_length_b 5.2179(2)
_cell_length_c 15.1621(7)
_cell_measurement_reflns_used 2249
_cell_measurement_temperature 296(2)
_cell_measurement_theta_max 24.30
_cell_measurement_theta_min 2.38
_cell_volume 705.97(5)
_computing_cell_refinement 'SAINT (Bruker, 2007)'
_computing_data_collection 'APEX2 (Bruker, 2007)'
_computing_data_reduction 'SAINT (Bruker, 2007)'
_computing_molecular_graphics 'ORTEP-3 for Windows (Farrugia, 1997)'
_computing_publication_material 'WinGX (Farrugia, 1999) and PLATON (Spek, 2009)'
_computing_structure_refinement 'SHELXL97 (Sheldrick, 2008)'
_computing_structure_solution 'SHELXS97 (Sheldrick, 2008)'
_diffrn_ambient_temperature 296(2)
_diffrn_measured_fraction_theta_full 0.993
_diffrn_measured_fraction_theta_max 0.993
_diffrn_measurement_device_type 'Bruker APEXII CCD'
_diffrn_measurement_method '\f and \w'
_diffrn_radiation_monochromator graphite
_diffrn_radiation_source 'sealed tube'
_diffrn_radiation_type MoK\a
_diffrn_radiation_wavelength 0.71073
_diffrn_reflns_av_R_equivalents 0.0275
_diffrn_reflns_av_sigmaI/netI 0.0461
_diffrn_reflns_limit_h_max 12
_diffrn_reflns_limit_h_min -12
_diffrn_reflns_limit_k_max 6
_diffrn_reflns_limit_k_min -5
_diffrn_reflns_limit_l_max 20
_diffrn_reflns_limit_l_min -20
_diffrn_reflns_number 6858
_diffrn_reflns_reduction_process
;
;
_diffrn_reflns_theta_full 28.28
_diffrn_reflns_theta_max 28.28
_diffrn_reflns_theta_min 3.98
_diffrn_standards_number 0
_exptl_absorpt_coefficient_mu 0.232
_exptl_absorpt_correction_type none
_exptl_crystal_colour colourless
_exptl_crystal_density_diffrn 1.305
_exptl_crystal_density_method 'Not Measured'
_exptl_crystal_description needle
_exptl_crystal_F_000 292
_exptl_crystal_size_max 0.310
_exptl_crystal_size_mid 0.100
_exptl_crystal_size_min 0.080
_refine_diff_density_max 0.224
_refine_diff_density_min -0.191
_refine_ls_abs_structure_details 'Flack (1983), 1078 Freidel pairs'
_refine_ls_abs_structure_Flack 0.01(8)
_refine_ls_extinction_method none
_refine_ls_goodness_of_fit_ref 1.034
_refine_ls_hydrogen_treatment constr
_refine_ls_matrix_type full
_refine_ls_number_parameters 174
_refine_ls_number_reflns 2995
_refine_ls_number_restraints 1
_refine_ls_restrained_S_all 1.034
_refine_ls_R_factor_all 0.0670
_refine_ls_R_factor_gt 0.0430
_refine_ls_shift/su_max 0.000
_refine_ls_shift/su_mean 0.000
_refine_ls_structure_factor_coef Fsqd
_refine_ls_weighting_details 'calc w=1/[\s^2^(Fo^2^)+(0.0532P)^2^+0.0074P] where P=(Fo^2^+2Fc^2^)/3'
_refine_ls_weighting_scheme calc
_refine_ls_wR_factor_gt 0.0947
_refine_ls_wR_factor_ref 0.1058
_reflns_number_gt 2175
_reflns_number_total 2995
_reflns_threshold_expression I>2\s(I)
_cod_data_source_file is2644.cif
_cod_data_source_block I
_cod_original_sg_symbol_H-M 'P 21'
_cod_database_code 2228776
_cod_database_fobs_code 2228776

loop_
_symmetry_equiv_pos_site_id
_symmetry_equiv_pos_as_xyz
1 x,y,z
2 -x,1/2+y,-z

loop_
_atom_site_aniso_label
_atom_site_aniso_U_11
_atom_site_aniso_U_22
_atom_site_aniso_U_33
_atom_site_aniso_U_12
_atom_site_aniso_U_13
_atom_site_aniso_U_23
S1 0.0675(4) 0.0424(3) 0.0518(4) -0.0033(3) 0.0152(3) -0.0013(3)
O1 0.0832(13) 0.0850(16) 0.0698(14) 0.0004(11) 0.0353(12) -0.0016(11)
O2 0.0908(14) 0.0416(10) 0.0731(13) -0.0108(9) 0.0080(12) 0.0012(10)
O3 0.0800(13) 0.0754(15) 0.0635(13) -0.0063(10) 0.0249(12) -0.0036(11)
N1 0.0632(13) 0.0420(12) 0.0494(13) 0.0113(9) 0.0075(11) -0.0029(10)
C1 0.0763(19) 0.0586(16) 0.0544(17) 0.0027(15) 0.0166(16) -0.0142(15)
C2 0.083(2) 0.0731(19) 0.0519(18) -0.0090(17) 0.0109(16) -0.0158(16)
C3 0.0721(19) 0.076(2) 0.0511(17) -0.0042(16) 0.0169(16) 0.0056(16)
C4 0.074(2) 0.083(3) 0.092(3) 0.0204(16) 0.024(2) -0.010(2)
C5 0.080(2) 0.0585(16) 0.076(2) 0.0045(16) 0.0133(18) -0.0241(16)
C6 0.0703(15) 0.0377(14) 0.0355(13) 0.0045(11) 0.0147(11) 0.0029(10)
C7 0.071(2) 0.158(4) 0.090(3) -0.015(2) 0.013(2) -0.010(3)
C8 0.0457(13) 0.0346(12) 0.0471(15) 0.0084(11) -0.0004(12) 0.0002(11)
C9 0.0503(13) 0.0434(16) 0.0479(14) -0.0063(11) 0.0033(12) -0.0019(12)
C10 0.0572(15) 0.0453(16) 0.0490(16) -0.0038(11) 0.0032(13) -0.0063(11)
C11 0.0491(14) 0.0518(16) 0.0515(16) 0.0053(11) 0.0060(13) 0.0009(12)
C12 0.0594(15) 0.0503(15) 0.074(2) -0.0097(13) 0.0157(15) 0.0007(14)
C13 0.0566(15) 0.0403(14) 0.0644(19) -0.0071(12) 0.0043(14) -0.0096(13)
C14 0.144(3) 0.098(3) 0.066(2) -0.026(3) 0.046(2) -0.019(2)

loop_
_atom_site_type_symbol
_atom_site_label
_atom_site_fract_x
_atom_site_fract_y
_atom_site_fract_z
_atom_site_U_iso_or_equiv
_atom_site_thermal_displace_type
_atom_site_calc_flag
_atom_site_refinement_flags
_atom_site_occupancy
S S1 0.81437(7) 0.96578(12) 0.72795(4) 0.0537(2) Uani . . 1.000
O O1 0.8984(2) 0.8808(4) 0.66620(15) 0.0765(8) Uani . . 1.000
O O2 0.8331(2) 1.2212(3) 0.76342(15) 0.0703(7) Uani . . 1.000
O O3 0.6677(2) 0.8944(4) 1.13469(14) 0.0716(8) Uani . . 1.000
N N1 0.8557(2) 0.7730(4) 0.81409(15) 0.0525(7) Uani . . 1.000
C C1 0.5796(3) 0.7294(6) 0.61403(19) 0.0629(10) Uani . . 1.000
C C2 0.4331(3) 0.6996(6) 0.5708(2) 0.0701(11) Uani . . 1.000
C C3 0.3249(3) 0.8611(6) 0.5875(2) 0.0660(11) Uani . . 1.000
C C4 0.3684(4) 1.0479(7) 0.6502(3) 0.0822(16) Uani . . 1.000
C C5 0.5157(3) 1.0831(6) 0.6953(2) 0.0723(11) Uani . . 1.000
C C6 0.6241(3) 0.9244(4) 0.67623(16) 0.0475(8) Uani . . 1.000
C C7 0.1637(4) 0.8293(9) 0.5376(3) 0.1073(18) Uani . . 1.000
C C8 0.8041(3) 0.8134(4) 0.89527(17) 0.0443(8) Uani . . 1.000
C C9 0.8648(3) 1.0074(5) 0.95370(17) 0.0486(8) Uani . . 1.000
C C10 0.8214(3) 1.0414(4) 1.03440(18) 0.0520(9) Uani . . 1.000
C C11 0.7174(3) 0.8782(5) 1.05675(18) 0.0518(9) Uani . . 1.000
C C12 0.6576(3) 0.6828(5) 0.9981(2) 0.0612(10) Uani . . 1.000
C C13 0.6996(3) 0.6528(5) 0.91731(19) 0.0554(9) Uani . . 1.000
C C14 0.7243(5) 1.0919(8) 1.1956(2) 0.0991(16) Uani . . 1.000
H H1 0.65090 0.61710 0.60160 0.0750 Uiso calc R 1.000
H H1A 0.91080 0.64140 0.81100 0.0630 Uiso calc R 1.000
H H2 0.40590 0.56740 0.52900 0.0840 Uiso calc R 1.000
H H4 0.29590 1.15660 0.66330 0.0990 Uiso calc R 1.000
H H5 0.54160 1.21270 0.73820 0.0870 Uiso calc R 1.000
H H7A 0.14930 0.90180 0.47800 0.1610 Uiso calc R 1.000
H H7B 0.10020 0.91560 0.57020 0.1610 Uiso calc R 1.000
H H7C 0.13890 0.65040 0.53280 0.1610 Uiso calc R 1.000
H H9 0.93550 1.11660 0.93890 0.0580 Uiso calc R 1.000
H H10 0.86230 1.17380 1.07340 0.0620 Uiso calc R 1.000
H H12 0.58850 0.57070 1.01320 0.0730 Uiso calc R 1.000
H H13 0.65700 0.52320 0.87750 0.0660 Uiso calc R 1.000
H H14A 0.70550 1.25390 1.16510 0.1490 Uiso calc R 1.000
H H14B 0.83020 1.06920 1.21830 0.1490 Uiso calc R 1.000
H H14C 0.67580 1.08790 1.24530 0.1490 Uiso calc R 1.000

loop_
_atom_type_symbol
_atom_type_description
_atom_type_scat_dispersion_real
_atom_type_scat_dispersion_imag
_atom_type_scat_source
C C 0.0033 0.0016 ' International Tables Vol C Tables 4.2.6.8 and 6.1.1.4'
H H 0.0000 0.0000 ' International Tables Vol C Tables 4.2.6.8 and 6.1.1.4'
N N 0.0061 0.0033 ' International Tables Vol C Tables 4.2.6.8 and 6.1.1.4'
O O 0.0106 0.0060 ' International Tables Vol C Tables 4.2.6.8 and 6.1.1.4'
S S 0.1246 0.1234 ' International Tables Vol C Tables 4.2.6.8 and 6.1.1.4'

loop_
_geom_angle_atom_site_label_1
_geom_angle_atom_site_label_2
_geom_angle_atom_site_label_3
_geom_angle_site_symmetry_1
_geom_angle_site_symmetry_2
_geom_angle_site_symmetry_3
_geom_angle
_geom_angle_publ_flag
O1 S1 O2 . . . 120.23(12) no
O1 S1 N1 . . . 106.10(12) no
O1 S1 C6 . . . 107.78(12) no
O2 S1 N1 . . . 106.85(12) no
O2 S1 C6 . . . 107.59(11) no
N1 S1 C6 . . . 107.76(11) no
C11 O3 C14 . . . 118.0(2) no
S1 N1 C8 . . . 122.56(16) no
C8 N1 H1A . . . 119.00 no
S1 N1 H1A . . . 119.00 no
C2 C1 C6 . . . 120.9(3) no
C1 C2 C3 . . . 121.2(3) no
C4 C3 C7 . . . 121.7(3) no
C2 C3 C4 . . . 117.7(3) no
C2 C3 C7 . . . 120.6(3) no
C3 C4 C5 . . . 122.6(3) no
C4 C5 C6 . . . 119.3(3) no
S1 C6 C5 . . . 121.71(19) no
C1 C6 C5 . . . 118.3(3) no
S1 C6 C1 . . . 120.0(2) no
C9 C8 C13 . . . 119.6(2) no
N1 C8 C9 . . . 119.7(2) no
N1 C8 C13 . . . 120.6(2) no
C8 C9 C10 . . . 120.5(2) no
C9 C10 C11 . . . 119.8(2) no
O3 C11 C12 . . . 116.2(2) no
O3 C11 C10 . . . 124.4(2) no
C10 C11 C12 . . . 119.5(3) no
C11 C12 C13 . . . 120.4(3) no
C8 C13 C12 . . . 120.3(2) no
C2 C1 H1 . . . 120.00 no
C6 C1 H1 . . . 119.00 no
C1 C2 H2 . . . 119.00 no
C3 C2 H2 . . . 119.00 no
C3 C4 H4 . . . 119.00 no
C5 C4 H4 . . . 119.00 no
C4 C5 H5 . . . 120.00 no
C6 C5 H5 . . . 120.00 no
C3 C7 H7A . . . 109.00 no
C3 C7 H7B . . . 109.00 no
C3 C7 H7C . . . 109.00 no
H7A C7 H7B . . . 109.00 no
H7A C7 H7C . . . 110.00 no
H7B C7 H7C . . . 109.00 no
C8 C9 H9 . . . 120.00 no
C10 C9 H9 . . . 120.00 no
C9 C10 H10 . . . 120.00 no
C11 C10 H10 . . . 120.00 no
C11 C12 H12 . . . 120.00 no
C13 C12 H12 . . . 120.00 no
C8 C13 H13 . . . 120.00 no
C12 C13 H13 . . . 120.00 no
O3 C14 H14A . . . 109.00 no
O3 C14 H14B . . . 110.00 no
O3 C14 H14C . . . 109.00 no
H14A C14 H14B . . . 110.00 no
H14A C14 H14C . . . 109.00 no
H14B C14 H14C . . . 109.00 no

loop_
_geom_bond_atom_site_label_1
_geom_bond_atom_site_label_2
_geom_bond_site_symmetry_1
_geom_bond_site_symmetry_2
_geom_bond_distance
_geom_bond_publ_flag
S1 O1 . . 1.416(2) no
S1 O2 . . 1.4324(18) no
S1 N1 . . 1.622(2) no
S1 C6 . . 1.752(3) no
O3 C11 . . 1.365(3) no
O3 C14 . . 1.400(4) no
N1 C8 . . 1.434(3) no
N1 H1A . . 0.8600 no
C1 C6 . . 1.383(4) no
C1 C2 . . 1.360(4) no
C2 C3 . . 1.370(4) no
C3 C7 . . 1.505(5) no
C3 C4 . . 1.355(5) no
C4 C5 . . 1.377(5) no
C5 C6 . . 1.376(4) no
C8 C13 . . 1.372(4) no
C8 C9 . . 1.375(3) no
C9 C10 . . 1.384(4) no
C10 C11 . . 1.379(4) no
C11 C12 . . 1.380(4) no
C12 C13 . . 1.376(4) no
C1 H1 . . 0.9300 no
C2 H2 . . 0.9300 no
C4 H4 . . 0.9300 no
C5 H5 . . 0.9300 no
C7 H7A . . 0.9600 no
C7 H7B . . 0.9600 no
C7 H7C . . 0.9600 no
C9 H9 . . 0.9300 no
C10 H10 . . 0.9300 no
C12 H12 . . 0.9300 no
C13 H13 . . 0.9300 no
C14 H14A . . 0.9600 no
C14 H14B . . 0.9600 no
C14 H14C . . 0.9600 no

loop_
_geom_contact_atom_site_label_1
_geom_contact_atom_site_label_2
_geom_contact_distance
_geom_contact_site_symmetry_1
_geom_contact_site_symmetry_2
_geom_contact_publ_flag
O2 C9 3.043(3) . . no
O2 N1 2.975(3) . 1_565 no
O1 H7B 2.6200 . 1_655 no
O1 H1 2.6400 . . no
O2 H1A 2.3700 . 1_565 no
O2 H5 2.6100 . . no
O2 H9 2.6600 . . no
N1 O2 2.975(3) . 1_545 no
N1 H10 2.8000 . 2_747 no
C4 C14 3.575(6) . 2_647 no
C9 O2 3.043(3) . . no
C14 C4 3.575(6) . 2_657 no
C1 H2 2.8200 . 2_656 no
C2 H2 3.0300 . 2_656 no
C3 H14C 2.9100 . 2_647 no
C4 H14C 2.9600 . 2_647 no
C8 H10 3.0700 . 2_747 no
C9 H9 2.9600 . 2_747 no
C10 H14B 2.7700 . . no
C10 H1A 3.0200 . 2_757 no
C10 H14A 2.7000 . . no
C11 H12 2.9400 . 2_657 no
C12 H12 3.0100 . 2_657 no
C14 H10 2.5100 . . no
H1 O1 2.6400 . . no
H1A O2 2.3700 . 1_545 no
H1A C10 3.0200 . 2_747 no
H1A H10 2.3900 . 2_747 no
H1A H14B 2.5500 . 2_747 no
H2 H7C 2.5000 . . no
H2 C1 2.8200 . 2_646 no
H2 C2 3.0300 . 2_646 no
H4 H7B 2.3700 . . no
H5 O2 2.6100 . . no
H7B O1 2.6200 . 1_455 no
H7B H4 2.3700 . . no
H7C H2 2.5000 . . no
H9 O2 2.6600 . . no
H9 C9 2.9600 . 2_757 no
H10 C14 2.5100 . . no
H10 H14A 2.2600 . . no
H10 H14B 2.3500 . . no
H10 N1 2.8000 . 2_757 no
H10 C8 3.0700 . 2_757 no
H10 H1A 2.3900 . 2_757 no
H12 C11 2.9400 . 2_647 no
H12 C12 3.0100 . 2_647 no
H14A C10 2.7000 . . no
H14A H10 2.2600 . . no
H14B C10 2.7700 . . no
H14B H10 2.3500 . . no
H14B H1A 2.5500 . 2_757 no
H14C C3 2.9100 . 2_657 no
H14C C4 2.9600 . 2_657 no

loop_
_geom_hbond_atom_site_label_D
_geom_hbond_atom_site_label_H
_geom_hbond_atom_site_label_A
_geom_hbond_site_symmetry_A
_geom_hbond_distance_DH
_geom_hbond_distance_HA
_geom_hbond_distance_DA
_geom_hbond_angle_DHA
_geom_hbond_publ_flag
N1 H1A O2 1_545 0.86 2.37 2.975(3) 128 yes

loop_
_geom_torsion_atom_site_label_1
_geom_torsion_atom_site_label_2
_geom_torsion_atom_site_label_3
_geom_torsion_atom_site_label_4
_geom_torsion_site_symmetry_1
_geom_torsion_site_symmetry_2
_geom_torsion_site_symmetry_3
_geom_torsion_site_symmetry_4
_geom_torsion
_geom_torsion_publ_flag
O1 S1 N1 C8 . . . . 173.41(19) no
O2 S1 N1 C8 . . . . 44.0(2) no
C6 S1 N1 C8 . . . . -71.4(2) no
N1 S1 C6 C5 . . . . 96.3(2) no
O2 S1 C6 C1 . . . . 160.9(2) no
N1 S1 C6 C1 . . . . -84.2(2) no
O1 S1 C6 C1 . . . . 29.9(2) no
O2 S1 C6 C5 . . . . -18.6(3) no
O1 S1 C6 C5 . . . . -149.7(2) no
C14 O3 C11 C10 . . . . 0.9(4) no
C14 O3 C11 C12 . . . . -179.3(3) no
S1 N1 C8 C9 . . . . -72.4(3) no
S1 N1 C8 C13 . . . . 110.6(2) no
C2 C1 C6 C5 . . . . 1.9(4) no
C6 C1 C2 C3 . . . . -0.1(5) no
C2 C1 C6 S1 . . . . -177.7(2) no
C1 C2 C3 C4 . . . . -1.5(5) no
C1 C2 C3 C7 . . . . 178.6(3) no
C7 C3 C4 C5 . . . . -178.7(3) no
C2 C3 C4 C5 . . . . 1.4(5) no
C3 C4 C5 C6 . . . . 0.3(5) no
C4 C5 C6 S1 . . . . 177.6(3) no
C4 C5 C6 C1 . . . . -2.0(4) no
N1 C8 C13 C12 . . . . 175.9(2) no
C9 C8 C13 C12 . . . . -1.1(4) no
N1 C8 C9 C10 . . . . -176.9(2) no
C13 C8 C9 C10 . . . . 0.1(4) no
C8 C9 C10 C11 . . . . 0.5(4) no
C9 C10 C11 C12 . . . . -0.1(4) no
C9 C10 C11 O3 . . . . 179.7(2) no
O3 C11 C12 C13 . . . . 179.3(2) no
C10 C11 C12 C13 . . . . -0.9(4) no
C11 C12 C13 C8 . . . . 1.5(4) no

loop_
_cod_related_entry_id
_cod_related_entry_database
_cod_related_entry_code
1 ChemSpider 64014
